data_7237401
loop_
_publ_author_name
'Venkataramudu, Uppari'
'Sahoo, Chakradhar'
'Leelashree, Solaiappan'
'Venkatesh, Mottamchetty'
'Ganesh, Damarla'
'Naraharisetty, Sri Ram Gopal'
'Chaudhary, Anil Kumar'
'Srinath, Sanyadanam'
'Chandrasekar, Rajadurai'

_publ_section_title
;
 Terahertz radiation and second-harmonic generation from a
 single-component polar organic ferroelectric crystal
;
_journal_issue 35
_journal_name_full 'Journal of Materials Chemistry C'
_journal_page_first 9330
_journal_paper_doi 10.1039/C8TC02638F
_journal_volume 6
_journal_year 2018
_chemical_formula_moiety 'C18 H15 N5 S'
_chemical_formula_sum 'C18 H15 N5 S'
_chemical_formula_weight 333.41
_space_group_crystal_system tetragonal
_space_group_IT_number 80
_space_group_name_Hall 'I 4bw'
_space_group_name_H-M_alt 'I 41'
_atom_sites_solution_hydrogens geom
_audit_creation_method SHELXL-2014/7
_audit_update_record
;
2018-02-19 deposited with the CCDC.
2018-08-10 downloaded from the CCDC.
;
_cell_angle_alpha 90
_cell_angle_beta 90
_cell_angle_gamma 90
_cell_formula_units_Z 8
_cell_length_a 12.8855(4)
_cell_length_b 12.8855(4)
_cell_length_c 19.6018(10)
_cell_measurement_reflns_used 1989
_cell_measurement_temperature 298(2)
_cell_measurement_theta_max 71.691
_cell_measurement_theta_min 4.106
_cell_volume 3254.6(2)
_computing_structure_refinement 'SHELXL-2014/7 (Sheldrick, 2014)'
_diffrn_ambient_temperature 298(2)
_diffrn_measured_fraction_theta_full 0.993
_diffrn_measured_fraction_theta_max 0.970
_diffrn_measurement_device_type 'Xcalibur, Eos, Gemini'
_diffrn_measurement_method '\w scans'
_diffrn_radiation_type CuK\a
_diffrn_radiation_wavelength 1.54184
_diffrn_reflns_av_R_equivalents 0.0221
_diffrn_reflns_av_unetI/netI 0.0279
_diffrn_reflns_Laue_measured_fraction_full 0.993
_diffrn_reflns_Laue_measured_fraction_max 0.970
_diffrn_reflns_limit_h_max 15
_diffrn_reflns_limit_h_min -9
_diffrn_reflns_limit_k_max 9
_diffrn_reflns_limit_k_min -15
_diffrn_reflns_limit_l_max 20
_diffrn_reflns_limit_l_min -23
_diffrn_reflns_number 3244
_diffrn_reflns_point_group_measured_fraction_full 0.681
_diffrn_reflns_point_group_measured_fraction_max 0.661
_diffrn_reflns_theta_full 67.684
_diffrn_reflns_theta_max 71.691
_diffrn_reflns_theta_min 4.106
_exptl_absorpt_coefficient_mu 1.834
_exptl_absorpt_correction_type none
_exptl_crystal_colour colorless
_exptl_crystal_density_diffrn 1.361
_exptl_crystal_density_method none
_exptl_crystal_description block
_exptl_crystal_F_000 1392
_exptl_crystal_size_max 0.32
_exptl_crystal_size_mid 0.31
_exptl_crystal_size_min 0.31
_refine_diff_density_max 0.159
_refine_diff_density_min -0.194
_refine_diff_density_rms 0.046
_refine_ls_abs_structure_details
;
 Flack x determined using 469 quotients [(I+)-(I-)]/[(I+)+(I-)]
 (Parsons, Flack and Wagner, Acta Cryst. B69 (2013) 249-259).
;
_refine_ls_abs_structure_Flack 0.01(2)
_refine_ls_extinction_method none
_refine_ls_goodness_of_fit_ref 1.042
_refine_ls_hydrogen_treatment constr
_refine_ls_matrix_type full
_refine_ls_number_parameters 218
_refine_ls_number_reflns 2111
_refine_ls_number_restraints 1
_refine_ls_restrained_S_all 1.042
_refine_ls_R_factor_all 0.0374
_refine_ls_R_factor_gt 0.0348
_refine_ls_shift/su_max 0.000
_refine_ls_shift/su_mean 0.000
_refine_ls_structure_factor_coef Fsqd
_refine_ls_weighting_details 'w=1/[\s^2^(Fo^2^)+(0.0564P)^2^+0.2924P] where P=(Fo^2^+2Fc^2^)/3'
_refine_ls_weighting_scheme calc
_refine_ls_wR_factor_gt 0.0881
_refine_ls_wR_factor_ref 0.0909
_reflns_Friedel_coverage 0.320
_reflns_Friedel_fraction_full 0.349
_reflns_Friedel_fraction_max 0.331
_reflns_number_gt 1989
_reflns_number_total 2111
_reflns_threshold_expression 'I > 2\s(I)'
_cod_data_source_file c8tc02638f2.cif
_cod_data_source_block shelx
_cod_original_cell_volume 3254.6(3)
_cod_database_code 7237401
_shelx_shelxl_version_number 2014/7
_shelx_space_group_comment
;
The symmetry employed for this shelxl refinement is uniquely defined
by the following loop, which should always be used as a source of
symmetry information in preference to the above space-group names.
They are only intended as comments.
;

loop_
_space_group_symop_operation_xyz
'x, y, z'
'-y, x+1/2, z+1/4'
'-x, -y, z'
'y, -x+1/2, z+1/4'
'x+1/2, y+1/2, z+1/2'
'-y+1/2, x+1, z+3/4'
'-x+1/2, -y+1/2, z+1/2'
'y+1/2, -x+1, z+3/4'

loop_
_atom_site_label
_atom_site_type_symbol
_atom_site_fract_x
_atom_site_fract_y
_atom_site_fract_z
_atom_site_U_iso_or_equiv
_atom_site_adp_type
_atom_site_occupancy
_atom_site_site_symmetry_order
_atom_site_calc_flag
_atom_site_refinement_flags_posn
_atom_site_refinement_flags_adp
S1 S 0.84373(7) 0.46301(7) -0.05742(4) 0.0590(2) Uani 1 1 d . .
N1 N 0.86363(19) 0.39616(18) 0.41007(13) 0.0418(5) Uani 1 1 d . .
N2 N 0.87967(18) 0.74966(18) 0.37449(13) 0.0405(5) Uani 1 1 d . .
N3 N 0.87160(17) 0.57224(18) 0.38870(13) 0.0397(5) Uani 1 1 d . .
C4 C 0.8612(3) 0.4046(3) 0.47880(17) 0.0517(8) Uani 1 1 d . .
H4 H 0.8617 0.4657 0.5040 0.062 Uiso 1 1 calc R U
C5 C 0.8813(2) 0.7725(2) 0.44200(17) 0.0475(6) Uani 1 1 d . .
H5 H 0.8781 0.7256 0.4780 0.057 Uiso 1 1 calc R U
N6 N 0.8853(2) 0.83582(19) 0.33498(14) 0.0476(6) Uani 1 1 d . .
C7 C 0.8747(2) 0.6502(2) 0.34425(15) 0.0387(6) Uani 1 1 d . .
C8 C 0.8655(2) 0.5389(2) 0.24685(16) 0.0396(6) Uani 1 1 d . .
C9 C 0.8716(2) 0.6393(2) 0.27447(16) 0.0416(6) Uani 1 1 d . .
H9 H 0.8736 0.6972 0.2462 0.050 Uiso 1 1 calc R U
C10 C 0.8638(2) 0.4564(2) 0.29249(16) 0.0416(6) Uani 1 1 d . .
H10 H 0.8607 0.3883 0.2769 0.050 Uiso 1 1 calc R U
C11 C 0.8885(3) 0.8781(2) 0.44662(19) 0.0543(7) Uani 1 1 d . .
H11 H 0.8913 0.9181 0.4860 0.065 Uiso 1 1 calc R U
N12 N 0.8613(2) 0.2962(2) 0.38893(15) 0.0501(6) Uani 1 1 d . .
C13 C 0.8667(2) 0.4777(2) 0.36172(16) 0.0391(6) Uani 1 1 d . .
C14 C 0.8603(2) 0.5220(2) 0.17221(15) 0.0405(6) Uani 1 1 d . .
C15 C 0.8237(3) 0.4291(2) 0.14499(17) 0.0506(7) Uani 1 1 d . .
H15 H 0.8016 0.3765 0.1741 0.061 Uiso 1 1 calc R U
C16 C 0.8509(2) 0.4915(2) 0.03000(16) 0.0451(6) Uani 1 1 d . .
C17 C 0.8198(3) 0.4140(3) 0.07510(18) 0.0522(7) Uani 1 1 d . .
H17 H 0.7960 0.3511 0.0580 0.063 Uiso 1 1 calc R U
C18 C 0.8876(3) 0.5829(2) 0.05671(18) 0.0552(8) Uani 1 1 d . .
H18 H 0.9094 0.6356 0.0276 0.066 Uiso 1 1 calc R U
C19 C 0.8584(3) 0.2426(2) 0.4463(2) 0.0537(7) Uani 1 1 d . .
H19 H 0.8570 0.1705 0.4481 0.064 Uiso 1 1 calc R U
C20 C 0.8578(3) 0.3063(3) 0.50395(19) 0.0569(8) Uani 1 1 d . .
H20 H 0.8556 0.2860 0.5495 0.068 Uiso 1 1 calc R U
C21 C 0.8922(3) 0.5973(2) 0.12631(18) 0.0550(8) Uani 1 1 d . .
H21 H 0.9176 0.6598 0.1431 0.066 Uiso 1 1 calc R U
C22 C 0.8907(3) 0.9124(2) 0.37917(18) 0.0510(7) Uani 1 1 d . .
H22 H 0.8954 0.9819 0.3668 0.061 Uiso 1 1 calc R U
C23 C 0.8739(3) 0.5833(4) -0.0987(2) 0.0725(11) Uani 1 1 d . .
H23A H 0.8279 0.6364 -0.0824 0.109 Uiso 1 1 calc R U
H23B H 0.8656 0.5757 -0.1471 0.109 Uiso 1 1 calc R U
H23C H 0.9443 0.6023 -0.0887 0.109 Uiso 1 1 calc R U

loop_
_atom_site_aniso_label
_atom_site_aniso_U_11
_atom_site_aniso_U_22
_atom_site_aniso_U_33
_atom_site_aniso_U_23
_atom_site_aniso_U_13
_atom_site_aniso_U_12
S1 0.0684(5) 0.0649(5) 0.0436(4) -0.0038(4) 0.0003(4) -0.0020(4)
N1 0.0426(12) 0.0383(12) 0.0443(13) -0.0004(10) 0.0047(10) 0.0005(9)
N2 0.0423(11) 0.0374(11) 0.0417(12) -0.0019(9) 0.0021(10) 0.0000(9)
N3 0.0382(12) 0.0383(11) 0.0425(13) -0.0029(9) 0.0030(9) -0.0003(9)
C4 0.0639(19) 0.0494(17) 0.0418(16) -0.0004(13) 0.0052(14) -0.0023(14)
C5 0.0553(16) 0.0462(15) 0.0411(14) -0.0029(13) -0.0035(13) -0.0001(13)
N6 0.0564(15) 0.0396(12) 0.0469(14) 0.0015(10) 0.0056(11) -0.0022(11)
C7 0.0331(12) 0.0373(13) 0.0457(15) -0.0022(11) 0.0015(10) 0.0007(10)
C8 0.0348(13) 0.0390(13) 0.0449(15) -0.0031(12) 0.0031(11) -0.0019(10)
C9 0.0415(14) 0.0377(13) 0.0456(15) -0.0018(12) 0.0009(12) 0.0032(11)
C10 0.0417(14) 0.0358(13) 0.0472(15) -0.0033(11) 0.0017(12) -0.0025(11)
C11 0.0662(19) 0.0461(16) 0.0505(18) -0.0100(14) -0.0046(16) 0.0023(14)
N12 0.0583(15) 0.0403(13) 0.0517(15) -0.0029(11) 0.0006(12) -0.0012(11)
C13 0.0325(12) 0.0391(13) 0.0457(14) 0.0023(12) 0.0020(11) -0.0003(10)
C14 0.0401(13) 0.0371(13) 0.0443(15) -0.0013(11) 0.0016(10) 0.0019(11)
C15 0.0583(17) 0.0485(16) 0.0450(15) 0.0023(13) 0.0013(14) -0.0165(14)
C16 0.0443(15) 0.0474(16) 0.0437(15) 0.0006(13) -0.0006(12) 0.0024(12)
C17 0.0615(19) 0.0467(16) 0.0485(16) -0.0044(13) -0.0004(14) -0.0135(15)
C18 0.077(2) 0.0397(15) 0.0488(18) 0.0045(13) 0.0052(16) -0.0051(15)
C19 0.0593(18) 0.0422(14) 0.0596(18) 0.0066(14) 0.0028(16) -0.0039(13)
C20 0.067(2) 0.0527(18) 0.0510(18) 0.0073(14) 0.0078(16) -0.0044(16)
C21 0.077(2) 0.0366(14) 0.0517(19) -0.0053(13) 0.0055(16) -0.0067(14)
C22 0.0605(18) 0.0364(14) 0.0562(19) -0.0042(13) 0.0029(15) 0.0001(12)
C23 0.070(2) 0.093(3) 0.054(2) 0.018(2) 0.0005(18) -0.012(2)

loop_
_atom_type_symbol
_atom_type_description
_atom_type_scat_dispersion_real
_atom_type_scat_dispersion_imag
_atom_type_scat_source
C C 0.0181 0.0091 'International Tables Vol C Tables 4.2.6.8 and 6.1.1.4'
H H 0.0000 0.0000 'International Tables Vol C Tables 4.2.6.8 and 6.1.1.4'
N N 0.0311 0.0180 'International Tables Vol C Tables 4.2.6.8 and 6.1.1.4'
S S 0.3331 0.5567 'International Tables Vol C Tables 4.2.6.8 and 6.1.1.4'

loop_
_geom_angle_atom_site_label_1
_geom_angle_atom_site_label_2
_geom_angle_atom_site_label_3
_geom_angle
C16 S1 C23 104.41(19)
C4 N1 N12 112.4(3)
C4 N1 C13 127.5(3)
N12 N1 C13 120.1(3)
N6 N2 C5 112.3(2)
N6 N2 C7 120.4(2)
C5 N2 C7 127.4(3)
C13 N3 C7 115.7(3)
N1 C4 C20 106.7(3)
N2 C5 C11 106.4(3)
C22 N6 N2 104.0(3)
N3 C7 C9 125.0(3)
N3 C7 N2 114.3(3)
C9 C7 N2 120.7(3)
C10 C8 C9 117.2(3)
C10 C8 C14 121.5(3)
C9 C8 C14 121.2(3)
C7 C9 C8 118.6(3)
C13 C10 C8 118.6(3)
C5 C11 C22 104.7(3)
C19 N12 N1 103.8(3)
N3 C13 C10 124.9(3)
N3 C13 N1 114.5(3)
C10 C13 N1 120.6(3)
C21 C14 C15 116.9(3)
C21 C14 C8 121.7(3)
C15 C14 C8 121.3(3)
C17 C15 C14 120.8(3)
C18 C16 C17 118.2(3)
C18 C16 S1 124.7(3)
C17 C16 S1 117.1(2)
C15 C17 C16 121.2(3)
C16 C18 C21 120.5(3)
N12 C19 C20 112.5(3)
C4 C20 C19 104.7(3)
C18 C21 C14 122.5(3)
N6 C22 C11 112.7(3)

loop_
_geom_bond_atom_site_label_1
_geom_bond_atom_site_label_2
_geom_bond_distance
S1 C16 1.755(3)
S1 C23 1.791(4)
N1 C4 1.352(4)
N1 N12 1.353(3)
N1 C13 1.415(4)
N2 N6 1.356(3)
N2 C5 1.356(4)
N2 C7 1.413(3)
N3 C13 1.330(4)
N3 C7 1.330(4)
C4 C20 1.360(5)
C5 C11 1.366(4)
N6 C22 1.315(4)
C7 C9 1.376(4)
C8 C10 1.390(4)
C8 C9 1.404(4)
C8 C14 1.481(4)
C10 C13 1.385(4)
C11 C22 1.395(5)
N12 C19 1.320(5)
C14 C21 1.385(4)
C14 C15 1.394(4)
C15 C17 1.384(5)
C16 C18 1.373(5)
C16 C17 1.392(4)
C18 C21 1.378(5)
C19 C20 1.397(5)
